data_4507719
loop_
_publ_author_name
'Cai, Jianfeng'
'Yu, Jiancan'
'Xu, Hui'
'He, Yabing'
'Duan, Xing'
'Cui, Yuanjing'
'Wu, Chuande'
'Chen, Banglin'
'Qian, Guodong'

_publ_section_title
;
 A Doubly Interpenetrated Metal--Organic Framework with Open Metal Sites
 and Suitable Pore Sizes for Highly Selective Separation of Small
 Hydrocarbons at Room Temperature
;
_journal_issue 5
_journal_name_full 'Crystal Growth &amp; Design'
_journal_page_first 2094
_journal_paper_doi 10.1021/cg400164m
_journal_volume 13
_journal_year 2013
_chemical_formula_sum 'C40 H26 Cu2 O10'
_chemical_formula_weight 793.69
_chemical_name_systematic
; 
 ? 
;
_space_group_IT_number 119
_symmetry_cell_setting tetragonal
_symmetry_space_group_name_Hall 'I -4 -2'
_symmetry_space_group_name_H-M 'I -4 m 2'
_atom_sites_solution_hydrogens geom
_atom_sites_solution_primary direct
_atom_sites_solution_secondary difmap
_audit_creation_method SHELXL-97
_cell_angle_alpha 90.00
_cell_angle_beta 90.00
_cell_angle_gamma 90.00
_cell_formula_units_Z 8
_cell_length_a 28.1968(13)
_cell_length_b 28.1968(13)
_cell_length_c 18.1399(10)
_cell_measurement_reflns_used 30751
_cell_measurement_temperature 293(2)
_cell_measurement_theta_max 25.35
_cell_measurement_theta_min 3.07
_cell_volume 14422.3(12)
_computing_cell_refinement 'CrysAlisPro (Oxford Diffraction Ltd., 2010)'
_computing_data_collection 'CrysAlisPro (Oxford Diffraction Ltd., 2010)'
_computing_data_reduction 'CrysAlisPro (Oxford Diffraction Ltd., 2010)'
_computing_structure_refinement 'SHELXL-97 (Sheldrick, 1997)'
_computing_structure_solution 'SHELXS-97 (Sheldrick, 1990)'
_diffrn_ambient_temperature 293(2)
_diffrn_detector_area_resol_mean 10.3592
_diffrn_measured_fraction_theta_full 0.996
_diffrn_measured_fraction_theta_max 0.996
_diffrn_measurement_device_type 'Xcalibur, Atlas, Gemini ultra'
_diffrn_measurement_method '\w scans'
_diffrn_radiation_monochromator graphite
_diffrn_radiation_source 'fine-focus sealed tube'
_diffrn_radiation_type MoK\a
_diffrn_radiation_wavelength 0.71073
_diffrn_reflns_av_R_equivalents 0.0646
_diffrn_reflns_av_sigmaI/netI 0.0542
_diffrn_reflns_limit_h_max 33
_diffrn_reflns_limit_h_min -26
_diffrn_reflns_limit_k_max 32
_diffrn_reflns_limit_k_min -33
_diffrn_reflns_limit_l_max 19
_diffrn_reflns_limit_l_min -21
_diffrn_reflns_number 30751
_diffrn_reflns_theta_full 25.35
_diffrn_reflns_theta_max 25.35
_diffrn_reflns_theta_min 3.07
_diffrn_standards_interval_count none
_diffrn_standards_interval_time none
_diffrn_standards_number none
_exptl_absorpt_coefficient_mu 0.619
_exptl_absorpt_correction_T_max 0.800
_exptl_absorpt_correction_T_min 0.748
_exptl_absorpt_correction_type empirical
_exptl_absorpt_process_details CrysAlisPro
_exptl_crystal_colour green
_exptl_crystal_density_diffrn 0.731
_exptl_crystal_density_method 'not measured'
_exptl_crystal_description block
_exptl_crystal_F_000 3232
_exptl_crystal_size_max 0.48
_exptl_crystal_size_mid 0.39
_exptl_crystal_size_min 0.36
_platon_squeeze_details
;
;
_refine_diff_density_max 0.633
_refine_diff_density_min -0.337
_refine_diff_density_rms 0.059
_refine_ls_abs_structure_details 'Flack H D (1983), Acta Cryst. A39, 876-881'
_refine_ls_abs_structure_Flack 0.495(17)
_refine_ls_extinction_method none
_refine_ls_goodness_of_fit_ref 1.170
_refine_ls_hydrogen_treatment constr
_refine_ls_matrix_type full
_refine_ls_number_parameters 241
_refine_ls_number_reflns 6893
_refine_ls_number_restraints 0
_refine_ls_restrained_S_all 1.170
_refine_ls_R_factor_all 0.0579
_refine_ls_R_factor_gt 0.0489
_refine_ls_shift/su_max 0.000
_refine_ls_shift/su_mean 0.000
_refine_ls_structure_factor_coef Fsqd
_refine_ls_weighting_details 'calc w=1/[\s^2^(Fo^2^)+(0.0658P)^2^+0.0000P] where P=(Fo^2^+2Fc^2^)/3'
_refine_ls_weighting_scheme calc
_refine_ls_wR_factor_gt 0.1293
_refine_ls_wR_factor_ref 0.1337
_reflns_number_gt 5763
_reflns_number_total 6893
_reflns_threshold_expression >2sigma(I)
_cod_data_source_file cg400164m_si_002.cif
_cod_data_source_block New
_cod_original_sg_symbol_H-M I-4m2
_cod_database_code 4507719

loop_
_symmetry_equiv_pos_as_xyz
'x, y, z'
'y, -x, -z'
'-x, -y, z'
'-y, x, -z'
'-x, y, z'
'y, x, -z'
'x, -y, z'
'-y, -x, -z'
'x+1/2, y+1/2, z+1/2'
'y+1/2, -x+1/2, -z+1/2'
'-x+1/2, -y+1/2, z+1/2'
'-y+1/2, x+1/2, -z+1/2'
'-x+1/2, y+1/2, z+1/2'
'y+1/2, x+1/2, -z+1/2'
'x+1/2, -y+1/2, z+1/2'
'-y+1/2, -x+1/2, -z+1/2'

loop_
_atom_site_label
_atom_site_type_symbol
_atom_site_fract_x
_atom_site_fract_y
_atom_site_fract_z
_atom_site_U_iso_or_equiv
_atom_site_adp_type
_atom_site_occupancy
_atom_site_symmetry_multiplicity
_atom_site_calc_flag
_atom_site_refinement_flags
Cu1 Cu 0.27619(2) 0.0000 0.11281(4) 0.03490(17) Uani 1 2 d S
Cu2 Cu 0.213792(19) 0.0000 0.00492(3) 0.03420(16) Uani 1 2 d S
O1 O 0.18180(9) 0.04991(9) 0.06171(17) 0.0503(7) Uani 1 1 d .
O2 O 0.23538(10) 0.04941(9) 0.15489(16) 0.0526(7) Uani 1 1 d .
O3 O 0.24618(10) 0.45068(10) 0.46301(16) 0.0537(7) Uani 1 1 d .
O4 O 0.19209(9) 0.45169(10) 0.55381(17) 0.0575(8) Uani 1 1 d .
O5 O 0.15735(16) 0.0000 -0.0793(2) 0.0628(11) Uani 1 2 d S
O6 O 0.32805(19) 0.0000 0.2004(3) 0.0837(15) Uani 1 2 d S
C1 C 0.19855(13) 0.06504(12) 0.1206(3) 0.0477(10) Uani 1 1 d .
C2 C 0.17310(13) 0.10571(13) 0.1583(2) 0.0441(9) Uani 1 1 d .
C3 C 0.18736(16) 0.12113(17) 0.2269(3) 0.0673(13) Uani 1 1 d .
H3A H 0.2125 0.1062 0.2505 0.081 Uiso 1 1 calc R
C4 C 0.16463(15) 0.15873(17) 0.2609(3) 0.0684(13) Uani 1 1 d .
H4A H 0.1751 0.1693 0.3067 0.082 Uiso 1 1 calc R
C5 C 0.12648(14) 0.18071(14) 0.2275(3) 0.0561(11) Uani 1 1 d .
C6 C 0.11180(16) 0.16475(15) 0.1573(3) 0.0610(12) Uani 1 1 d .
H6A H 0.0866 0.1793 0.1332 0.073 Uiso 1 1 calc R
C7 C 0.13539(14) 0.12715(15) 0.1247(2) 0.0591(11) Uani 1 1 d .
H7A H 0.1254 0.1162 0.0789 0.071 Uiso 1 1 calc R
C8 C 0.10058(13) 0.22153(14) 0.2639(3) 0.0527(11) Uani 1 1 d .
C9 C 0.05150(14) 0.22309(14) 0.2621(3) 0.0574(12) Uani 1 1 d .
H9A H 0.0352 0.2000 0.2357 0.069 Uiso 1 1 calc R
C10 C 0.02575(12) 0.25812(13) 0.2986(3) 0.0539(11) Uani 1 1 d .
C11 C 0.05328(14) 0.29232(14) 0.3377(3) 0.0623(13) Uani 1 1 d .
H11A H 0.0375 0.3165 0.3624 0.075 Uiso 1 1 calc R
C12 C 0.10147(13) 0.29120(14) 0.3406(3) 0.0567(12) Uani 1 1 d .
C13 C 0.12606(14) 0.25495(14) 0.3060(3) 0.0588(12) Uani 1 1 d .
H13A H 0.1588 0.2527 0.3104 0.071 Uiso 1 1 calc R
C14 C 0.12962(14) 0.32762(14) 0.3820(3) 0.0597(11) Uani 1 1 d .
C15 C 0.17293(16) 0.3420(2) 0.3568(3) 0.0885(19) Uani 1 1 d .
H15A H 0.1866 0.3269 0.3164 0.106 Uiso 1 1 calc R
C16 C 0.19661(18) 0.3789(2) 0.3913(3) 0.0895(18) Uani 1 1 d .
H16A H 0.2246 0.3902 0.3706 0.107 Uiso 1 1 calc R
C17 C 0.18038(13) 0.39891(14) 0.4537(2) 0.0529(11) Uani 1 1 d .
C18 C 0.13758(17) 0.38342(17) 0.4804(3) 0.0762(15) Uani 1 1 d .
H18A H 0.1252 0.3968 0.5231 0.091 Uiso 1 1 calc R
C19 C 0.11288(17) 0.34820(17) 0.4446(3) 0.0786(16) Uani 1 1 d .
H19A H 0.0839 0.3382 0.4636 0.094 Uiso 1 1 calc R
C20 C 0.20892(13) 0.43697(12) 0.4931(2) 0.0448(9) Uani 1 1 d .

loop_
_atom_site_aniso_label
_atom_site_aniso_U_11
_atom_site_aniso_U_22
_atom_site_aniso_U_33
_atom_site_aniso_U_23
_atom_site_aniso_U_13
_atom_site_aniso_U_12
Cu1 0.0346(3) 0.0241(3) 0.0460(3) 0.000 0.0108(3) 0.000
Cu2 0.0337(3) 0.0236(3) 0.0453(3) 0.000 0.0112(3) 0.000
O1 0.0434(15) 0.0415(15) 0.0661(18) -0.0189(14) 0.0039(14) 0.0114(12)
O2 0.0534(17) 0.0430(15) 0.0615(17) -0.0134(14) 0.0049(14) 0.0158(13)
O3 0.0511(17) 0.0475(16) 0.0626(16) -0.0155(14) -0.0083(14) -0.0159(13)
O4 0.0534(17) 0.0467(16) 0.072(2) -0.0173(15) -0.0069(15) -0.0164(14)
O5 0.065(3) 0.056(3) 0.068(3) 0.000 -0.012(2) 0.000
O6 0.083(3) 0.083(3) 0.085(4) 0.000 -0.011(3) 0.000
C1 0.042(2) 0.0275(18) 0.074(3) 0.002(2) 0.018(2) 0.0043(16)
C2 0.034(2) 0.039(2) 0.059(2) -0.0113(19) 0.0060(19) 0.0023(16)
C3 0.055(3) 0.073(3) 0.075(3) -0.028(3) 0.000(2) 0.035(2)
C4 0.054(3) 0.071(3) 0.080(3) -0.040(3) -0.018(2) 0.024(2)
C5 0.038(2) 0.046(2) 0.084(3) -0.038(2) 0.004(2) 0.0005(18)
C6 0.056(3) 0.050(3) 0.077(3) -0.029(2) -0.016(2) 0.017(2)
C7 0.051(2) 0.066(3) 0.061(2) -0.034(2) -0.012(2) 0.020(2)
C8 0.036(2) 0.046(2) 0.076(3) -0.024(2) 0.001(2) 0.0103(18)
C9 0.034(2) 0.045(2) 0.093(3) -0.039(2) -0.006(2) -0.0015(16)
C10 0.038(2) 0.043(2) 0.082(3) -0.034(2) 0.005(2) 0.0050(16)
C11 0.037(2) 0.052(2) 0.098(3) -0.044(2) -0.001(2) 0.0000(19)
C12 0.038(2) 0.045(2) 0.087(3) -0.036(2) 0.007(2) -0.0089(17)
C13 0.039(2) 0.048(2) 0.090(3) -0.037(2) 0.000(2) 0.0005(19)
C14 0.048(2) 0.046(2) 0.085(3) -0.032(2) 0.005(2) -0.0085(19)
C15 0.053(3) 0.108(4) 0.105(4) -0.066(4) 0.016(3) -0.037(3)
C16 0.070(3) 0.101(4) 0.098(4) -0.047(4) 0.025(3) -0.044(3)
C17 0.037(2) 0.047(2) 0.075(3) -0.026(2) -0.006(2) -0.0073(17)
C18 0.070(3) 0.077(3) 0.082(4) -0.036(3) 0.015(3) -0.029(3)
C19 0.055(3) 0.080(3) 0.100(4) -0.047(3) 0.008(3) -0.036(3)
C20 0.046(2) 0.0323(18) 0.056(3) -0.0025(19) -0.010(2) -0.0077(16)

loop_
_atom_type_symbol
_atom_type_description
_atom_type_scat_dispersion_real
_atom_type_scat_dispersion_imag
_atom_type_scat_source
C C 0.0033 0.0016 'International Tables Vol C Tables 4.2.6.8 and 6.1.1.4'
H H 0.0000 0.0000 'International Tables Vol C Tables 4.2.6.8 and 6.1.1.4'
Cu Cu 0.3201 1.2651 'International Tables Vol C Tables 4.2.6.8 and 6.1.1.4'
O O 0.0106 0.0060 'International Tables Vol C Tables 4.2.6.8 and 6.1.1.4'

loop_
_geom_angle_atom_site_label_1
_geom_angle_atom_site_label_2
_geom_angle_atom_site_label_3
_geom_angle
_geom_angle_site_symmetry_1
_geom_angle_site_symmetry_3
O4 Cu1 O4 88.64(18) 13_544 11_554
O4 Cu1 O2 89.23(12) 13_544 7
O4 Cu1 O2 168.23(13) 11_554 7
O4 Cu1 O2 168.23(13) 13_544 .
O4 Cu1 O2 89.23(12) 11_554 .
O2 Cu1 O2 90.51(18) 7 .
O4 Cu1 O6 95.35(13) 13_544 .
O4 Cu1 O6 95.35(13) 11_554 .
O2 Cu1 O6 96.37(13) 7 .
O2 Cu1 O6 96.37(13) . .
O4 Cu1 Cu2 84.17(9) 13_544 .
O4 Cu1 Cu2 84.17(9) 11_554 .
O2 Cu1 Cu2 84.10(9) 7 .
O2 Cu1 Cu2 84.10(9) . .
O6 Cu1 Cu2 179.33(15) . .
O3 Cu2 O3 91.23(18) 11_554 13_544
O3 Cu2 O1 87.67(12) 11_554 .
O3 Cu2 O1 169.66(13) 13_544 .
O3 Cu2 O1 169.66(13) 11_554 7
O3 Cu2 O1 87.67(12) 13_544 7
O1 Cu2 O1 91.57(17) . 7
O3 Cu2 O5 98.50(12) 11_554 .
O3 Cu2 O5 98.50(12) 13_544 .
O1 Cu2 O5 91.83(12) . .
O1 Cu2 O5 91.83(12) 7 .
O3 Cu2 Cu1 84.42(9) 11_554 .
O3 Cu2 Cu1 84.42(9) 13_544 .
O1 Cu2 Cu1 85.24(8) . .
O1 Cu2 Cu1 85.24(8) 7 .
O5 Cu2 Cu1 175.79(12) . .
C1 O1 Cu2 121.5(2) . .
C1 O2 Cu1 121.9(3) . .
C20 O3 Cu2 122.7(3) . 11
C20 O4 Cu1 122.2(2) . 11
O1 C1 O2 127.1(3) . .
O1 C1 C2 117.9(3) . .
O2 C1 C2 115.0(4) . .
C7 C2 C3 119.4(4) . .
C7 C2 C1 120.1(4) . .
C3 C2 C1 120.5(4) . .
C2 C3 C4 120.6(4) . .
C2 C3 H3A 119.7 . .
C4 C3 H3A 119.7 . .
C5 C4 C3 120.6(4) . .
C5 C4 H4A 119.7 . .
C3 C4 H4A 119.7 . .
C4 C5 C6 118.7(4) . .
C4 C5 C8 121.7(4) . .
C6 C5 C8 119.6(4) . .
C7 C6 C5 119.2(4) . .
C7 C6 H6A 120.4 . .
C5 C6 H6A 120.4 . .
C2 C7 C6 121.4(4) . .
C2 C7 H7A 119.3 . .
C6 C7 H7A 119.3 . .
C9 C8 C13 120.1(3) . .
C9 C8 C5 119.7(3) . .
C13 C8 C5 119.9(3) . .
C8 C9 C10 122.2(4) . .
C8 C9 H9A 118.9 . .
C10 C9 H9A 118.9 . .
C9 C10 C11 115.6(3) . .
C9 C10 C10 121.4(2) . 5
C11 C10 C10 123.0(2) . 5
C12 C11 C10 123.2(3) . .
C12 C11 H11A 118.4 . .
C10 C11 H11A 118.4 . .
C11 C12 C13 119.9(4) . .
C11 C12 C14 122.2(3) . .
C13 C12 C14 117.9(3) . .
C12 C13 C8 118.9(4) . .
C12 C13 H13A 120.5 . .
C8 C13 H13A 120.5 . .
C19 C14 C15 117.7(4) . .
C19 C14 C12 121.8(4) . .
C15 C14 C12 120.6(4) . .
C14 C15 C16 120.2(5) . .
C14 C15 H15A 119.9 . .
C16 C15 H15A 119.9 . .
C17 C16 C15 122.1(4) . .
C17 C16 H16A 119.0 . .
C15 C16 H16A 119.0 . .
C16 C17 C18 117.6(4) . .
C16 C17 C20 120.8(4) . .
C18 C17 C20 121.6(4) . .
C17 C18 C19 120.5(4) . .
C17 C18 H18A 119.8 . .
C19 C18 H18A 119.8 . .
C14 C19 C18 121.8(4) . .
C14 C19 H19A 119.1 . .
C18 C19 H19A 119.1 . .
O3 C20 O4 126.5(3) . .
O3 C20 C17 117.4(4) . .
O4 C20 C17 116.2(3) . .

loop_
_geom_bond_atom_site_label_1
_geom_bond_atom_site_label_2
_geom_bond_distance
_geom_bond_site_symmetry_2
Cu1 O4 1.950(3) 13_544
Cu1 O4 1.950(3) 11_554
Cu1 O2 1.962(2) 7
Cu1 O2 1.962(2) .
Cu1 O6 2.159(5) .
Cu1 Cu2 2.6317(9) .
Cu2 O3 1.946(2) 11_554
Cu2 O3 1.946(2) 13_544
Cu2 O1 1.964(2) .
Cu2 O1 1.964(2) 7
Cu2 O5 2.206(4) .
O1 C1 1.244(5) .
O2 C1 1.288(5) .
O3 C20 1.245(4) .
O3 Cu2 1.946(2) 11
O4 C20 1.269(5) .
O4 Cu1 1.950(3) 11
C1 C2 1.516(5) .
C2 C7 1.367(6) .
C2 C3 1.377(6) .
C3 C4 1.384(6) .
C3 H3A 0.9300 .
C4 C5 1.381(6) .
C4 H4A 0.9300 .
C5 C6 1.414(6) .
C5 C8 1.515(5) .
C6 C7 1.384(5) .
C6 H6A 0.9300 .
C7 H7A 0.9300 .
C8 C9 1.385(5) .
C8 C13 1.409(6) .
C9 C10 1.393(5) .
C9 H9A 0.9300 .
C10 C11 1.427(5) .
C10 C10 1.452(7) 5
C11 C12 1.360(5) .
C11 H11A 0.9300 .
C12 C13 1.386(5) .
C12 C14 1.499(5) .
C13 H13A 0.9300 .
C14 C19 1.359(6) .
C14 C15 1.365(6) .
C15 C16 1.386(6) .
C15 H15A 0.9300 .
C16 C17 1.346(7) .
C16 H16A 0.9300 .
C17 C18 1.372(6) .
C17 C20 1.520(5) .
C18 C19 1.377(6) .
C18 H18A 0.9300 .
C19 H19A 0.9300 .

loop_
_platon_squeeze_void_nr
_platon_squeeze_void_average_x
_platon_squeeze_void_average_y
_platon_squeeze_void_average_z
_platon_squeeze_void_volume
_platon_squeeze_void_count_electrons
_platon_squeeze_void_content
1 -0.023 -0.016 -0.006 9167 1057 ' '
